data_4330968
loop_
_publ_author_name
'Maria Barsukova-Stuckart'
'Luis F. Piedra-Garza'
'Bimersha Gautam'
'Gabriela Alfaro-Espinoza'
'Natalya V. Izarova'
'Abhishek Banerjee'
'Bassem S. Bassil'
'Matthias S. Ullrich'
'Hans J. Breunig'
'Cristian Silvestru'
'Ulrich Kortz'

_publ_contact_author_address
;
Jacobs University, School of Engineering and Science, 
P.O. Box 750 561, 28725 Bremen, Germany
;
_publ_contact_author_email u.kortz@jacobs-university.de
_publ_contact_author_name 'Ulrich Kortz'
_publ_section_title
;
 Synthesis and Biological Activity of Organoantimony(III)-Containing
 Heteropolytungstates
;
_journal_name_full 'Inorganic Chemistry'
_journal_page_first 12015
_journal_page_last 12022
_journal_paper_doi 10.1021/ic301892s
_journal_volume 51
_journal_year 2012
_chemical_formula_sum 'C27 H54 As N3 O42 Rb3 Sb3 W9'
_chemical_formula_weight 3443.96
_chemical_name_systematic
; 
 ? 
;
_space_group_IT_number 14
_symmetry_cell_setting monoclinic
_symmetry_space_group_name_Hall '-P 2ybc'
_symmetry_space_group_name_H-M 'P 1 21/c 1'
_atom_sites_solution_hydrogens geom
_atom_sites_solution_primary direct
_atom_sites_solution_secondary difmap
_audit_creation_method SHELXL-97
_cell_angle_alpha 90.00
_cell_angle_beta 100.2000(10)
_cell_angle_gamma 90.00
_cell_formula_units_Z 4
_cell_length_a 15.5607(4)
_cell_length_b 17.8585(5)
_cell_length_c 22.9320(7)
_cell_measurement_reflns_used 9940
_cell_measurement_temperature 173(2)
_cell_measurement_theta_max 27.88
_cell_measurement_theta_min 2.91
_cell_volume 6271.9(3)
_computing_cell_refinement 'Bruker SAINT'
_computing_data_collection 'Bruker APEX2'
_computing_data_reduction 'Bruker SAINT'
_computing_molecular_graphics 'Bruker SHELXTL'
_computing_publication_material 'Bruker SHELXTL'
_computing_structure_refinement 'SHELXL-97 (Sheldrick, 2008)'
_computing_structure_solution 'SHELXS-97 (Sheldrick, 2008)'
_diffrn_ambient_temperature 173(2)
_diffrn_measured_fraction_theta_full 0.982
_diffrn_measured_fraction_theta_max 0.982
_diffrn_measurement_device_type 'Bruker APEX-II CCD'
_diffrn_measurement_method '\f and \w scans'
_diffrn_radiation_monochromator graphite
_diffrn_radiation_source 'fine-focus sealed tube'
_diffrn_radiation_type MoK\a
_diffrn_radiation_wavelength 0.71073
_diffrn_reflns_av_R_equivalents 0.0772
_diffrn_reflns_av_sigmaI/netI 0.0449
_diffrn_reflns_limit_h_max 18
_diffrn_reflns_limit_h_min -18
_diffrn_reflns_limit_k_max 21
_diffrn_reflns_limit_k_min -21
_diffrn_reflns_limit_l_max 27
_diffrn_reflns_limit_l_min -28
_diffrn_reflns_number 127475
_diffrn_reflns_theta_full 26.37
_diffrn_reflns_theta_max 26.37
_diffrn_reflns_theta_min 3.42
_exptl_absorpt_coefficient_mu 20.635
_exptl_absorpt_correction_T_max 0.1024
_exptl_absorpt_correction_T_min 0.0590
_exptl_absorpt_correction_type multi-scan
_exptl_absorpt_process_details SADABS
_exptl_crystal_colour yellow
_exptl_crystal_density_diffrn 3.647
_exptl_crystal_description block
_exptl_crystal_F_000 6144
_exptl_crystal_size_max 0.32
_exptl_crystal_size_mid 0.20
_exptl_crystal_size_min 0.11
_refine_diff_density_max 3.506
_refine_diff_density_min -3.273
_refine_diff_density_rms 0.312
_refine_ls_extinction_method none
_refine_ls_goodness_of_fit_ref 1.045
_refine_ls_hydrogen_treatment constr
_refine_ls_matrix_type full
_refine_ls_number_parameters 441
_refine_ls_number_reflns 12612
_refine_ls_number_restraints 0
_refine_ls_restrained_S_all 1.045
_refine_ls_R_factor_all 0.0620
_refine_ls_R_factor_gt 0.0450
_refine_ls_shift/su_max 0.002
_refine_ls_shift/su_mean 0.000
_refine_ls_structure_factor_coef Fsqd
_refine_ls_weighting_details 'calc w=1/[\s^2^(Fo^2^)+(0.0377P)^2^+173.6925P] where P=(Fo^2^+2Fc^2^)/3'
_refine_ls_weighting_scheme calc
_refine_ls_wR_factor_gt 0.1039
_refine_ls_wR_factor_ref 0.1117
_reflns_number_gt 10059
_reflns_number_total 12612
_reflns_threshold_expression >2sigma(I)
_cod_data_source_file ic301892s_si_002_3.cif
_cod_data_source_block try
_cod_database_code 4330968

loop_
_symmetry_equiv_pos_as_xyz
'x, y, z'
'-x, y+1/2, -z+1/2'
'-x, -y, -z'
'x, -y-1/2, z-1/2'

loop_
_atom_site_label
_atom_site_type_symbol
_atom_site_fract_x
_atom_site_fract_y
_atom_site_fract_z
_atom_site_U_iso_or_equiv
_atom_site_adp_type
_atom_site_occupancy
_atom_site_symmetry_multiplicity
_atom_site_calc_flag
_atom_site_refinement_flags
W1 W -0.58248(3) 1.03420(3) -0.11724(2) 0.02846(13) Uani 1 1 d .
W2 W -0.81723(3) 1.03963(3) -0.10650(2) 0.02747(13) Uani 1 1 d .
W3 W -0.73472(3) 1.14853(3) -0.22278(2) 0.02620(12) Uani 1 1 d .
W4 W -0.59612(3) 0.84465(3) -0.11786(2) 0.02823(13) Uani 1 1 d .
W5 W -0.83451(3) 0.85189(3) -0.12078(2) 0.02683(13) Uani 1 1 d .
W6 W -0.96808(3) 0.96359(3) -0.21543(2) 0.02461(12) Uani 1 1 d .
W7 W -0.87781(3) 1.06491(3) -0.33123(2) 0.02473(12) Uani 1 1 d .
W8 W -0.66294(3) 1.05634(3) -0.33380(2) 0.02439(12) Uani 1 1 d .
W9 W -0.52053(3) 0.93473(3) -0.22771(2) 0.02576(12) Uani 1 1 d .
As1 As -0.74658(8) 0.93620(7) -0.23494(5) 0.0224(3) Uani 1 1 d .
Sb1 Sb -0.74020(6) 0.73252(5) -0.23280(4) 0.02782(19) Uani 1 1 d .
Sb2 Sb -0.91465(6) 0.85474(5) -0.34303(4) 0.02791(19) Uani 1 1 d .
Sb3 Sb -0.65680(6) 0.85139(5) -0.36576(4) 0.02681(19) Uani 1 1 d .
O1T O -0.5260(6) 1.0896(5) -0.0623(4) 0.037(2) Uiso 1 1 d .
O2T O -0.8343(6) 1.0999(5) -0.0509(4) 0.038(2) Uiso 1 1 d .
O3T O -0.7242(6) 1.2415(5) -0.2050(4) 0.033(2) Uiso 1 1 d .
O4T O -0.5422(7) 0.7868(6) -0.0643(4) 0.042(2) Uiso 1 1 d .
O5T O -0.8626(6) 0.7916(5) -0.0680(4) 0.037(2) Uiso 1 1 d .
O6T O -1.0797(6) 0.9722(5) -0.2229(4) 0.033(2) Uiso 1 1 d .
O7T O -0.9600(6) 1.1100(5) -0.3789(4) 0.031(2) Uiso 1 1 d .
O8T O -0.6070(6) 1.0931(5) -0.3846(4) 0.030(2) Uiso 1 1 d .
O9T O -0.4177(6) 0.9341(5) -0.2448(4) 0.033(2) Uiso 1 1 d .
O1A1 O -0.6447(5) 0.9426(5) -0.1862(4) 0.0240(18) Uiso 1 1 d .
O12 O -0.6935(6) 1.0306(5) -0.0912(4) 0.030(2) Uiso 1 1 d .
O13 O -0.6350(6) 1.1055(5) -0.1724(4) 0.029(2) Uiso 1 1 d .
O14 O -0.5609(6) 0.9381(5) -0.0785(4) 0.032(2) Uiso 1 1 d .
O19 O -0.4972(6) 1.0108(5) -0.1620(4) 0.0280(19) Uiso 1 1 d .
O2A1 O -0.8161(6) 0.9505(5) -0.1818(4) 0.0248(18) Uiso 1 1 d .
O23 O -0.7986(6) 1.1111(5) -0.1666(4) 0.0262(19) Uiso 1 1 d .
O25 O -0.8297(6) 0.9469(5) -0.0724(4) 0.029(2) Uiso 1 1 d .
O26 O -0.9351(6) 1.0310(5) -0.1495(4) 0.0279(19) Uiso 1 1 d .
O3A1 O -0.7514(5) 1.0282(5) -0.2644(3) 0.0224(18) Uiso 1 1 d .
O37 O -0.8363(6) 1.1534(5) -0.2812(4) 0.0271(19) Uiso 1 1 d .
O38 O -0.6663(5) 1.1457(5) -0.2847(4) 0.0254(19) Uiso 1 1 d .
O4S1 O -0.6441(6) 0.7772(5) -0.1770(4) 0.030(2) Uiso 1 1 d .
O45 O -0.7074(6) 0.8552(5) -0.0965(4) 0.031(2) Uiso 1 1 d .
O49 O -0.5028(6) 0.8633(5) -0.1636(4) 0.0274(19) Uiso 1 1 d .
O5S1 O -0.8207(6) 0.7906(5) -0.1810(4) 0.029(2) Uiso 1 1 d .
O56 O -0.9496(6) 0.8836(5) -0.1556(4) 0.0264(19) Uiso 1 1 d .
O6S2 O -0.9559(6) 0.8884(5) -0.2711(4) 0.0278(19) Uiso 1 1 d .
O67 O -0.9378(5) 1.0366(5) -0.2667(3) 0.0229(18) Uiso 1 1 d .
O7S2 O -0.8874(6) 0.9681(5) -0.3565(4) 0.030(2) Uiso 1 1 d .
O78 O -0.7811(6) 1.0844(5) -0.3703(4) 0.029(2) Uiso 1 1 d .
O8S3 O -0.6867(5) 0.9579(5) -0.3617(4) 0.0248(18) Uiso 1 1 d .
O89 O -0.5714(6) 1.0177(5) -0.2756(4) 0.0282(19) Uiso 1 1 d .
O9S3 O -0.5804(6) 0.8686(5) -0.2803(4) 0.0267(19) Uiso 1 1 d .
C11 C -0.7581(8) 0.6341(7) -0.1841(5) 0.026(3) Uiso 1 1 d .
C12 C -0.8348(9) 0.6146(8) -0.1626(6) 0.031(3) Uiso 1 1 d .
H12A H -0.8817 0.6494 -0.1662 0.037 Uiso 1 1 calc R
C13 C -0.8427(9) 0.5462(7) -0.1367(6) 0.030(3) Uiso 1 1 d .
H13A H -0.8954 0.5333 -0.1236 0.036 Uiso 1 1 calc R
C14 C -0.7738(9) 0.4960(8) -0.1298(6) 0.035(3) Uiso 1 1 d .
H14A H -0.7792 0.4486 -0.1120 0.042 Uiso 1 1 calc R
C15 C -0.6962(9) 0.5154(8) -0.1490(6) 0.033(3) Uiso 1 1 d .
H15A H -0.6487 0.4812 -0.1435 0.040 Uiso 1 1 calc R
C16 C -0.6878(8) 0.5831(7) -0.1757(5) 0.025(3) Uiso 1 1 d .
C17 C -0.6067(9) 0.6052(8) -0.1970(6) 0.031(3) Uiso 1 1 d .
H17A H -0.5743 0.5598 -0.2053 0.037 Uiso 1 1 calc R
H17B H -0.5688 0.6346 -0.1660 0.037 Uiso 1 1 calc R
N1 N -0.6292(7) 0.6508(6) -0.2518(4) 0.027(2) Uiso 1 1 d .
C18 C -0.5509(9) 0.6871(8) -0.2656(6) 0.036(3) Uiso 1 1 d .
H18A H -0.5087 0.6489 -0.2725 0.055 Uiso 1 1 calc R
H18B H -0.5248 0.7188 -0.2322 0.055 Uiso 1 1 calc R
H18C H -0.5667 0.7180 -0.3012 0.055 Uiso 1 1 calc R
C19 C -0.6713(9) 0.6051(8) -0.3029(6) 0.032(3) Uiso 1 1 d .
H19A H -0.6289 0.5692 -0.3134 0.048 Uiso 1 1 calc R
H19B H -0.6917 0.6379 -0.3367 0.048 Uiso 1 1 calc R
H19C H -0.7210 0.5780 -0.2922 0.048 Uiso 1 1 calc R
C21 C -1.0306(9) 0.8700(7) -0.4060(6) 0.028(3) Uiso 1 1 d .
C22 C -1.0382(9) 0.9213(8) -0.4530(6) 0.035(3) Uiso 1 1 d .
H22A H -0.9924 0.9558 -0.4551 0.042 Uiso 1 1 calc R
C23 C -1.1137(9) 0.9215(8) -0.4969(6) 0.037(3) Uiso 1 1 d .
H23A H -1.1194 0.9566 -0.5285 0.044 Uiso 1 1 calc R
C24 C -1.1788(10) 0.8711(8) -0.4940(6) 0.036(3) Uiso 1 1 d .
H24A H -1.2287 0.8706 -0.5247 0.043 Uiso 1 1 calc R
C25 C -1.1744(10) 0.8209(8) -0.4481(6) 0.037(3) Uiso 1 1 d .
H25A H -1.2214 0.7876 -0.4464 0.044 Uiso 1 1 calc R
C26 C -1.1008(9) 0.8196(8) -0.4044(6) 0.032(3) Uiso 1 1 d .
C27 C -1.0911(9) 0.7661(8) -0.3517(6) 0.034(3) Uiso 1 1 d .
H27A H -1.1110 0.7910 -0.3178 0.041 Uiso 1 1 calc R
H27B H -1.1276 0.7211 -0.3624 0.041 Uiso 1 1 calc R
N2 N -0.9984(7) 0.7443(6) -0.3349(5) 0.031(2) Uiso 1 1 d .
C28 C -0.9841(10) 0.7073(8) -0.2760(6) 0.037(3) Uiso 1 1 d .
H28A H -1.0215 0.6629 -0.2776 0.055 Uiso 1 1 calc R
H28B H -0.9986 0.7423 -0.2463 0.055 Uiso 1 1 calc R
H28C H -0.9228 0.6923 -0.2653 0.055 Uiso 1 1 calc R
C29 C -0.9724(10) 0.6944(8) -0.3802(6) 0.039(3) Uiso 1 1 d .
H29A H -1.0023 0.6461 -0.3798 0.059 Uiso 1 1 calc R
H29B H -0.9091 0.6865 -0.3715 0.059 Uiso 1 1 calc R
H29C H -0.9886 0.7174 -0.4194 0.059 Uiso 1 1 calc R
C31 C -0.5415(9) 0.8641(7) -0.4030(6) 0.029(3) Uiso 1 1 d .
C32 C -0.4617(9) 0.8371(8) -0.3774(6) 0.032(3) Uiso 1 1 d .
H32A H -0.4541 0.8148 -0.3392 0.039 Uiso 1 1 calc R
C33 C -0.3903(10) 0.8421(8) -0.4077(6) 0.041(3) Uiso 1 1 d .
H33A H -0.3345 0.8234 -0.3902 0.049 Uiso 1 1 calc R
C34 C -0.4030(10) 0.8746(8) -0.4629(6) 0.037(3) Uiso 1 1 d .
H34A H -0.3553 0.8786 -0.4834 0.045 Uiso 1 1 calc R
C35 C -0.4827(9) 0.9012(8) -0.4885(6) 0.036(3) Uiso 1 1 d .
H35A H -0.4899 0.9236 -0.5266 0.043 Uiso 1 1 calc R
C36 C -0.5535(9) 0.8957(7) -0.4596(6) 0.030(3) Uiso 1 1 d .
C37 C -0.6423(10) 0.9208(8) -0.4861(6) 0.038(3) Uiso 1 1 d .
H37A H -0.6521 0.9722 -0.4726 0.046 Uiso 1 1 calc R
H37B H -0.6486 0.9215 -0.5298 0.046 Uiso 1 1 calc R
N3 N -0.7072(8) 0.8695(7) -0.4683(5) 0.038(3) Uiso 1 1 d .
C38 C -0.7051(12) 0.7956(10) -0.4956(8) 0.054(4) Uiso 1 1 d .
H38A H -0.7250 0.7999 -0.5385 0.081 Uiso 1 1 calc R
H38B H -0.7437 0.7615 -0.4790 0.081 Uiso 1 1 calc R
H38C H -0.6453 0.7761 -0.4877 0.081 Uiso 1 1 calc R
C39 C -0.7961(11) 0.8999(10) -0.4797(7) 0.050(4) Uiso 1 1 d .
H39A H -0.8146 0.9080 -0.5223 0.075 Uiso 1 1 calc R
H39B H -0.7972 0.9477 -0.4587 0.075 Uiso 1 1 calc R
H39C H -0.8359 0.8645 -0.4656 0.075 Uiso 1 1 calc R
Rb1 Rb -0.24178(9) 0.88894(8) -0.23179(7) 0.0411(3) Uani 1 1 d .
Rb2 Rb -0.37075(16) 0.93789(18) -0.04342(12) 0.0823(10) Uani 0.881(5) 1 d P
Rb2A Rb -0.3771(12) 0.8793(15) -0.0211(10) 0.0823(10) Uani 0.119(5) 1 d P
Rb3 Rb -0.8443(2) 1.19368(17) 0.05103(12) 0.0733(8) Uani 0.711(3) 1 d P
Rb3A Rb -0.9581(6) 1.2529(4) 0.0530(3) 0.0733(8) Uani 0.289(3) 1 d P
O1W O -0.3407(5) 1.0790(4) -0.0185(3) 0.0176(16) Uiso 1 1 d .
O2W O -0.1075(6) 0.7961(6) -0.1686(4) 0.039(2) Uiso 1 1 d .
O3W O -0.3425(7) 0.7865(6) -0.1634(5) 0.051(3) Uiso 1 1 d .
O4W O -0.3696(8) 0.8159(7) 0.0042(5) 0.054(3) Uiso 1 1 d .
O5W O -0.2121(12) 0.9546(10) -0.1096(8) 0.032(4) Uiso 0.50 1 d P
O6W O -0.8138(13) 0.6274(11) -0.4388(9) 0.042(5) Uiso 0.50 1 d P
O7W O -1.0068(10) 1.2824(8) 0.0255(6) 0.071(4) Uiso 1 1 d .
O8W O -0.3404(15) 0.7713(13) -0.0394(10) 0.053(6) Uiso 0.50 1 d P
O9W O -0.0362(19) 0.9305(16) -0.0554(12) 0.073(8) Uiso 0.50 1 d P

loop_
_atom_site_aniso_label
_atom_site_aniso_U_11
_atom_site_aniso_U_22
_atom_site_aniso_U_33
_atom_site_aniso_U_23
_atom_site_aniso_U_13
_atom_site_aniso_U_12
W1 0.0221(3) 0.0326(3) 0.0291(3) -0.0027(2) 0.0004(2) -0.0004(2)
W2 0.0235(3) 0.0302(3) 0.0287(3) -0.0030(2) 0.0044(2) 0.0018(2)
W3 0.0226(3) 0.0228(3) 0.0325(3) -0.0025(2) 0.0032(2) -0.0005(2)
W4 0.0214(3) 0.0310(3) 0.0317(3) 0.0053(2) 0.0030(2) 0.0026(2)
W5 0.0225(3) 0.0293(3) 0.0291(3) 0.0046(2) 0.0058(2) 0.0030(2)
W6 0.0203(3) 0.0255(3) 0.0280(3) 0.0013(2) 0.0042(2) 0.0008(2)
W7 0.0203(3) 0.0240(3) 0.0290(3) 0.0023(2) 0.0019(2) -0.0004(2)
W8 0.0208(3) 0.0240(3) 0.0282(3) 0.0013(2) 0.0041(2) -0.0012(2)
W9 0.0189(3) 0.0279(3) 0.0302(3) 0.0016(2) 0.0037(2) 0.0007(2)
As1 0.0186(6) 0.0228(6) 0.0256(6) 0.0006(5) 0.0035(5) 0.0008(5)
Sb1 0.0250(5) 0.0251(4) 0.0339(5) 0.0032(4) 0.0068(4) 0.0022(4)
Sb2 0.0247(5) 0.0271(5) 0.0319(4) -0.0005(4) 0.0048(4) -0.0017(4)
Sb3 0.0238(4) 0.0250(4) 0.0320(4) -0.0012(3) 0.0059(4) -0.0022(3)
Rb1 0.0246(7) 0.0365(8) 0.0625(9) 0.0069(7) 0.0086(6) 0.0027(6)
Rb2 0.0571(14) 0.097(2) 0.0845(17) -0.0238(15) -0.0107(12) 0.0161(14)
Rb2A 0.0571(14) 0.097(2) 0.0845(17) -0.0238(15) -0.0107(12) 0.0161(14)
Rb3 0.094(2) 0.0773(18) 0.0536(14) -0.0029(12) 0.0254(13) 0.0160(15)
Rb3A 0.094(2) 0.0773(18) 0.0536(14) -0.0029(12) 0.0254(13) 0.0160(15)

loop_
_atom_type_symbol
_atom_type_description
_atom_type_scat_dispersion_real
_atom_type_scat_dispersion_imag
_atom_type_scat_source
C C 0.0033 0.0016 'International Tables Vol C Tables 4.2.6.8 and 6.1.1.4'
H H 0.0000 0.0000 'International Tables Vol C Tables 4.2.6.8 and 6.1.1.4'
N N 0.0061 0.0033 'International Tables Vol C Tables 4.2.6.8 and 6.1.1.4'
O O 0.0106 0.0060 'International Tables Vol C Tables 4.2.6.8 and 6.1.1.4'
K K 0.2009 0.2494 'International Tables Vol C Tables 4.2.6.8 and 6.1.1.4'
As As 0.0499 2.0058 'International Tables Vol C Tables 4.2.6.8 and 6.1.1.4'
Rb Rb -0.9393 2.9676 'International Tables Vol C Tables 4.2.6.8 and 6.1.1.4'
Sb Sb -0.5866 1.5461 'International Tables Vol C Tables 4.2.6.8 and 6.1.1.4'
W W -0.8490 6.8722 'International Tables Vol C Tables 4.2.6.8 and 6.1.1.4'

loop_
_geom_angle_atom_site_label_1
_geom_angle_atom_site_label_2
_geom_angle_atom_site_label_3
_geom_angle
_geom_angle_site_symmetry_1
_geom_angle_site_symmetry_3
O1T W1 O19 102.2(4) . .
O1T W1 O13 102.0(4) . .
O19 W1 O13 92.7(4) . .
O1T W1 O12 99.3(4) . .
O19 W1 O12 158.3(4) . .
O13 W1 O12 85.7(4) . .
O1T W1 O14 98.6(4) . .
O19 W1 O14 88.4(4) . .
O13 W1 O14 158.6(4) . .
O12 W1 O14 85.4(4) . .
O1T W1 O1A1 170.8(4) . .
O19 W1 O1A1 74.0(3) . .
O13 W1 O1A1 86.6(3) . .
O12 W1 O1A1 84.3(3) . .
O14 W1 O1A1 73.1(3) . .
O1T W1 Rb2A 43.0(5) . 3_475
O19 W1 Rb2A 144.6(4) . 3_475
O13 W1 Rb2A 100.1(5) . 3_475
O12 W1 Rb2A 56.5(4) . 3_475
O14 W1 Rb2A 91.1(5) . 3_475
O1A1 W1 Rb2A 139.1(4) . 3_475
O1T W1 Rb2 69.3(3) . .
O19 W1 Rb2 60.2(3) . .
O13 W1 Rb2 147.0(3) . .
O12 W1 Rb2 126.6(3) . .
O14 W1 Rb2 48.2(3) . .
O1A1 W1 Rb2 101.7(2) . .
Rb2A W1 Rb2 94.1(3) 3_475 .
O1T W1 Rb2 52.5(3) . 3_475
O19 W1 Rb2 144.8(3) . 3_475
O13 W1 Rb2 114.7(3) . 3_475
O12 W1 Rb2 52.1(3) . 3_475
O14 W1 Rb2 74.1(3) . 3_475
O1A1 W1 Rb2 126.6(2) . 3_475
Rb2A W1 Rb2 17.5(4) 3_475 3_475
Rb2 W1 Rb2 85.98(6) . 3_475
O2T W2 O25 101.8(4) . .
O2T W2 O12 101.6(4) . .
O25 W2 O12 91.4(4) . .
O2T W2 O26 99.8(4) . .
O25 W2 O26 89.0(4) . .
O12 W2 O26 158.1(4) . .
O2T W2 O23 100.2(4) . .
O25 W2 O23 158.0(4) . .
O12 W2 O23 85.0(4) . .
O26 W2 O23 86.5(4) . .
O2T W2 O2A1 171.0(4) . .
O25 W2 O2A1 73.7(3) . .
O12 W2 O2A1 86.5(3) . .
O26 W2 O2A1 72.6(3) . .
O23 W2 O2A1 84.4(3) . .
O2T W2 Rb2A 56.0(4) . 3_475
O25 W2 Rb2A 97.7(5) . 3_475
O12 W2 Rb2A 45.6(4) . 3_475
O26 W2 Rb2A 155.7(4) . 3_475
O23 W2 Rb2A 95.2(5) . 3_475
O2A1 W2 Rb2A 131.7(3) . 3_475
O2T W2 Rb2 60.1(3) . 3_475
O25 W2 Rb2 81.2(3) . 3_475
O12 W2 Rb2 46.2(3) . 3_475
O26 W2 Rb2 154.8(3) . 3_475
O23 W2 Rb2 110.8(3) . 3_475
O2A1 W2 Rb2 125.6(2) . 3_475
Rb2A W2 Rb2 16.5(4) 3_475 3_475
O3T W3 O23 102.8(4) . .
O3T W3 O37 99.1(4) . .
O23 W3 O37 91.4(4) . .
O3T W3 O38 99.2(4) . .
O23 W3 O38 157.7(4) . .
O37 W3 O38 88.9(4) . .
O3T W3 O13 102.2(4) . .
O23 W3 O13 85.2(4) . .
O37 W3 O13 158.7(4) . .
O38 W3 O13 86.5(4) . .
O3T W3 O3A1 170.0(4) . .
O23 W3 O3A1 85.4(3) . .
O37 W3 O3A1 74.6(3) . .
O38 W3 O3A1 73.2(3) . .
O13 W3 O3A1 84.1(3) . .
O4T W4 O4S1 102.4(4) . .
O4T W4 O45 103.3(4) . .
O4S1 W4 O45 89.2(4) . .
O4T W4 O14 97.1(4) . .
O4S1 W4 O14 160.2(4) . .
O45 W4 O14 89.4(4) . .
O4T W4 O49 99.8(4) . .
O4S1 W4 O49 87.7(4) . .
O45 W4 O49 156.7(4) . .
O14 W4 O49 85.9(4) . .
O4T W4 O1A1 167.5(4) . .
O4S1 W4 O1A1 87.5(3) . .
O45 W4 O1A1 84.2(3) . .
O14 W4 O1A1 72.8(3) . .
O49 W4 O1A1 72.7(3) . .
O4T W4 Rb2A 53.0(6) . .
O4S1 W4 Rb2A 137.4(4) . .
O45 W4 Rb2A 127.2(4) . .
O14 W4 Rb2A 55.3(5) . .
O49 W4 Rb2A 67.1(4) . .
O1A1 W4 Rb2A 114.5(5) . .
O4T W4 Rb2 70.2(3) . .
O4S1 W4 Rb2 142.1(3) . .
O45 W4 Rb2 128.7(3) . .
O14 W4 Rb2 44.2(3) . .
O49 W4 Rb2 58.7(3) . .
O1A1 W4 Rb2 97.4(2) . .
Rb2A W4 Rb2 17.2(4) . .
O5T W5 O5S1 103.7(4) . .
O5T W5 O56 98.2(4) . .
O5S1 W5 O56 95.1(4) . .
O5T W5 O45 100.8(4) . .
O5S1 W5 O45 89.1(4) . .
O56 W5 O45 158.9(4) . .
O5T W5 O25 97.3(4) . .
O5S1 W5 O25 158.6(4) . .
O56 W5 O25 85.5(4) . .
O45 W5 O25 83.2(4) . .
O5T W5 O2A1 167.2(4) . .
O5S1 W5 O2A1 87.3(3) . .
O56 W5 O2A1 74.2(3) . .
O45 W5 O2A1 85.5(3) . .
O25 W5 O2A1 72.2(3) . .
O5T W5 Rb3A 33.9(3) . 3_375
O5S1 W5 Rb3A 102.3(3) . 3_375
O56 W5 Rb3A 64.4(3) . 3_375
O45 W5 Rb3A 134.7(3) . 3_375
O25 W5 Rb3A 97.2(3) . 3_375
O2A1 W5 Rb3A 138.0(2) . 3_375
O6T W6 O67 103.8(4) . .
O6T W6 O6S2 102.5(4) . .
O67 W6 O6S2 90.3(4) . .
O6T W6 O26 98.4(4) . .
O67 W6 O26 89.8(4) . .
O6S2 W6 O26 158.5(4) . .
O6T W6 O56 98.9(4) . .
O67 W6 O56 157.3(4) . .
O6S2 W6 O56 86.3(4) . .
O26 W6 O56 85.4(4) . .
O6T W6 O2A1 166.9(4) . .
O67 W6 O2A1 85.7(3) . .
O6S2 W6 O2A1 86.3(3) . .
O26 W6 O2A1 72.2(3) . .
O56 W6 O2A1 71.7(3) . .
O7T W7 O7S2 103.4(4) . .
O7T W7 O78 100.1(4) . .
O7S2 W7 O78 92.9(4) . .
O7T W7 O67 101.6(4) . .
O7S2 W7 O67 88.4(4) . .
O78 W7 O67 157.4(4) . .
O7T W7 O37 97.1(4) . .
O7S2 W7 O37 159.4(4) . .
O78 W7 O37 85.6(4) . .
O67 W7 O37 85.3(3) . .
O7T W7 O3A1 168.0(4) . .
O7S2 W7 O3A1 87.4(3) . .
O78 W7 O3A1 73.8(3) . .
O67 W7 O3A1 83.7(3) . .
O37 W7 O3A1 72.4(3) . .
O7T W7 Rb3A 31.1(3) . 4_585
O7S2 W7 Rb3A 122.0(3) . 4_585
O78 W7 Rb3A 74.8(3) . 4_585
O67 W7 Rb3A 123.1(3) . 4_585
O37 W7 Rb3A 77.4(3) . 4_585
O3A1 W7 Rb3A 137.5(2) . 4_585
O8T W8 O8S3 102.7(4) . .
O8T W8 O89 102.1(4) . .
O8S3 W8 O89 88.7(4) . .
O8T W8 O78 99.5(4) . .
O8S3 W8 O78 88.9(4) . .
O89 W8 O78 158.3(4) . .
O8T W8 O38 98.5(4) . .
O8S3 W8 O38 158.6(3) . .
O89 W8 O38 89.2(4) . .
O78 W8 O38 85.3(4) . .
O8T W8 O3A1 169.3(4) . .
O8S3 W8 O3A1 85.8(3) . .
O89 W8 O3A1 84.4(3) . .
O78 W8 O3A1 73.9(3) . .
O38 W8 O3A1 72.8(3) . .
O9T W9 O9S3 103.5(4) . .
O9T W9 O49 99.0(4) . .
O9S3 W9 O49 93.6(4) . .
O9T W9 O89 100.4(4) . .
O9S3 W9 O89 90.6(4) . .
O49 W9 O89 158.6(4) . .
O9T W9 O19 97.1(4) . .
O9S3 W9 O19 159.4(4) . .
O49 W9 O19 83.9(4) . .
O89 W9 O19 84.8(4) . .
O9T W9 O1A1 168.6(4) . .
O9S3 W9 O1A1 86.8(3) . .
O49 W9 O1A1 75.1(3) . .
O89 W9 O1A1 84.2(3) . .
O19 W9 O1A1 72.8(3) . .
O3A1 As1 O1A1 98.8(4) . .
O3A1 As1 O2A1 97.9(4) . .
O1A1 As1 O2A1 98.2(4) . .
O4S1 Sb1 C11 98.6(4) . .
O4S1 Sb1 O5S1 84.0(3) . .
C11 Sb1 O5S1 88.0(4) . .
O4S1 Sb1 N1 82.7(4) . .
C11 Sb1 N1 75.8(4) . .
O5S1 Sb1 N1 157.2(3) . .
O6S2 Sb2 O7S2 86.2(3) . .
O6S2 Sb2 C21 99.6(4) . .
O7S2 Sb2 C21 86.9(4) . .
O6S2 Sb2 N2 85.6(4) . .
O7S2 Sb2 N2 159.0(4) . .
C21 Sb2 N2 75.5(4) . .
O8S3 Sb3 O9S3 85.1(3) . .
O8S3 Sb3 C31 98.0(4) . .
O9S3 Sb3 C31 88.9(4) . .
O8S3 Sb3 N3 82.8(4) . .
O9S3 Sb3 N3 158.3(4) . .
C31 Sb3 N3 75.1(5) . .
W1 O1T Rb2A 111.2(6) . 3_475
W1 O1T Rb2 102.0(4) . 3_475
Rb2A O1T Rb2 21.2(6) 3_475 3_475
W1 O1T Rb2 84.2(3) . .
Rb2A O1T Rb2 121.1(6) 3_475 .
Rb2 O1T Rb2 102.2(3) 3_475 .
W2 O2T Rb3 173.1(5) . .
W2 O2T Rb2A 99.4(5) . 3_475
Rb3 O2T Rb2A 74.5(4) . 3_475
W2 O2T Rb2 95.2(4) . 3_475
Rb3 O2T Rb2 78.0(2) . 3_475
Rb2A O2T Rb2 19.1(5) 3_475 3_475
W3 O3T Rb1 137.2(4) . 2_454
W4 O4T Rb2A 100.6(7) . .
W5 O5T Rb3A 127.1(5) . 3_375
W6 O6T Rb1 144.1(5) . 1_455
W7 O7T Rb3A 131.0(5) . 4_585
W9 O9T Rb1 155.0(5) . .
As1 O1A1 W9 117.2(4) . .
As1 O1A1 W1 132.9(4) . .
W9 O1A1 W1 92.5(3) . .
As1 O1A1 W4 120.8(4) . .
W9 O1A1 W4 92.0(3) . .
W1 O1A1 W4 91.3(3) . .
W2 O12 W1 150.9(5) . .
W2 O12 Rb2A 108.1(5) . 3_475
W1 O12 Rb2A 92.0(5) . 3_475
W2 O12 Rb2 107.7(3) . 3_475
W1 O12 Rb2 98.8(3) . 3_475
Rb2A O12 Rb2 21.9(5) 3_475 3_475
W1 O13 W3 152.1(5) . .
W4 O14 W1 122.7(5) . .
W4 O14 Rb2 108.5(4) . .
W1 O14 Rb2 102.2(4) . .
W4 O14 Rb2A 94.0(5) . .
W1 O14 Rb2A 124.4(7) . .
Rb2 O14 Rb2A 22.2(5) . .
W1 O19 W9 120.7(4) . .
W1 O19 Rb2 90.8(3) . .
W9 O19 Rb2 110.5(3) . .
As1 O2A1 W5 117.5(4) . .
As1 O2A1 W2 133.0(4) . .
W5 O2A1 W2 93.1(3) . .
As1 O2A1 W6 118.9(4) . .
W5 O2A1 W6 92.8(3) . .
W2 O2A1 W6 92.0(3) . .
W3 O23 W2 152.1(5) . .
W2 O25 W5 121.0(4) . .
W2 O26 W6 123.2(5) . .
As1 O3A1 W8 117.9(4) . .
As1 O3A1 W3 134.4(4) . .
W8 O3A1 W3 92.5(3) . .
As1 O3A1 W7 118.6(4) . .
W8 O3A1 W7 91.2(3) . .
W3 O3A1 W7 91.7(3) . .
W3 O37 W7 121.3(4) . .
W3 O38 W8 121.4(4) . .
W4 O4S1 Sb1 153.9(5) . .
W4 O45 W5 148.1(5) . .
W9 O49 W4 120.0(4) . .
W9 O49 Rb2 110.1(3) . .
W4 O49 Rb2 91.8(3) . .
W9 O49 Rb2A 129.6(6) . .
W4 O49 Rb2A 81.9(5) . .
Rb2 O49 Rb2A 19.5(4) . .
W5 O5S1 Sb1 151.5(5) . .
W5 O56 W6 121.2(4) . .
W6 O6S2 Sb2 150.7(5) . .
W6 O67 W7 149.8(5) . .
W7 O7S2 Sb2 151.0(5) . .
W7 O78 W8 120.9(4) . .
W8 O8S3 Sb3 152.3(5) . .
W8 O89 W9 149.3(5) . .
W9 O9S3 Sb3 147.2(5) . .
C16 C11 C12 118.4(12) . .
C16 C11 Sb1 115.8(9) . .
C12 C11 Sb1 125.7(10) . .
C13 C12 C11 121.0(13) . .
C13 C12 H12A 119.5 . .
C11 C12 H12A 119.5 . .
C12 C13 C14 119.9(13) . .
C12 C13 H13A 120.0 . .
C14 C13 H13A 120.0 . .
C13 C14 C15 119.8(13) . .
C13 C14 H14A 120.1 . .
C15 C14 H14A 120.1 . .
C16 C15 C14 120.9(13) . .
C16 C15 Rb1 104.6(8) . 2_444
C14 C15 Rb1 87.3(8) . 2_444
C16 C15 H15A 119.5 . .
C14 C15 H15A 119.5 . .
Rb1 C15 H15A 78.0 2_444 .
C15 C16 C11 119.9(12) . .
C15 C16 C17 122.3(12) . .
C11 C16 C17 117.9(11) . .
C16 C17 N1 109.7(11) . .
C16 C17 H17A 109.7 . .
N1 C17 H17A 109.7 . .
C16 C17 H17B 109.7 . .
N1 C17 H17B 109.7 . .
H17A C17 H17B 108.2 . .
C18 N1 C19 110.0(10) . .
C18 N1 C17 110.1(10) . .
C19 N1 C17 111.8(10) . .
C18 N1 Sb1 115.5(8) . .
C19 N1 Sb1 104.6(8) . .
C17 N1 Sb1 104.7(7) . .
N1 C18 H18A 109.5 . .
N1 C18 H18B 109.5 . .
H18A C18 H18B 109.5 . .
N1 C18 H18C 109.5 . .
H18A C18 H18C 109.5 . .
H18B C18 H18C 109.5 . .
N1 C19 H19A 109.5 . .
N1 C19 H19B 109.5 . .
H19A C19 H19B 109.5 . .
N1 C19 H19C 109.5 . .
H19A C19 H19C 109.5 . .
H19B C19 H19C 109.5 . .
C22 C21 C26 118.2(12) . .
C22 C21 Sb2 123.6(10) . .
C26 C21 Sb2 117.8(9) . .
C21 C22 C23 119.9(13) . .
C21 C22 H22A 120.1 . .
C23 C22 H22A 120.1 . .
C24 C23 C22 119.8(14) . .
C24 C23 Rb3A 75.0(8) . 2_344
C22 C23 Rb3A 88.9(9) . 2_344
C24 C23 H23A 120.1 . .
C22 C23 H23A 120.1 . .
Rb3A C23 H23A 106.1 2_344 .
C23 C24 C25 122.0(14) . .
C23 C24 Rb3A 82.5(9) . 2_344
C25 C24 Rb3A 87.2(9) . 2_344
C23 C24 Rb3 117.2(9) . 2_344
C25 C24 Rb3 72.5(8) . 2_344
Rb3A C24 Rb3 34.9(2) 2_344 2_344
C23 C24 H24A 119.0 . .
C25 C24 H24A 119.0 . .
Rb3A C24 H24A 100.7 2_344 .
Rb3 C24 H24A 80.7 2_344 .
C24 C25 C26 119.3(14) . .
C24 C25 Rb3 84.3(8) . 2_344
C26 C25 Rb3 109.7(9) . 2_344
C24 C25 Rb3A 70.6(8) . 2_344
C26 C25 Rb3A 88.8(9) . 2_344
Rb3 C25 Rb3A 34.17(19) 2_344 2_344
C24 C25 H25A 120.4 . .
C26 C25 H25A 120.4 . .
Rb3 C25 H25A 76.4 2_344 .
Rb3A C25 H25A 110.4 2_344 .
C25 C26 C21 120.8(13) . .
C25 C26 C27 122.5(13) . .
C21 C26 C27 116.7(12) . .
N2 C27 C26 109.0(11) . .
N2 C27 H27A 109.9 . .
C26 C27 H27A 109.9 . .
N2 C27 H27B 109.9 . .
C26 C27 H27B 109.9 . .
H27A C27 H27B 108.3 . .
C27 N2 C29 110.6(11) . .
C27 N2 C28 109.7(10) . .
C29 N2 C28 110.8(11) . .
C27 N2 Sb2 106.4(8) . .
C29 N2 Sb2 102.8(8) . .
C28 N2 Sb2 116.2(8) . .
N2 C28 H28A 109.5 . .
N2 C28 H28B 109.5 . .
H28A C28 H28B 109.5 . .
N2 C28 H28C 109.5 . .
H28A C28 H28C 109.5 . .
H28B C28 H28C 109.5 . .
N2 C29 H29A 109.5 . .
N2 C29 H29B 109.5 . .
H29A C29 H29B 109.5 . .
N2 C29 H29C 109.5 . .
H29A C29 H29C 109.5 . .
H29B C29 H29C 109.5 . .
C32 C31 C36 120.3(12) . .
C32 C31 Sb3 123.9(10) . .
C36 C31 Sb3 115.5(9) . .
C31 C32 C33 120.0(13) . .
C31 C32 H32A 120.0 . .
C33 C32 H32A 120.0 . .
C34 C33 C32 118.8(14) . .
C34 C33 H33A 120.6 . .
C32 C33 H33A 120.6 . .
C35 C34 C33 121.1(14) . .
C35 C34 H34A 119.4 . .
C33 C34 H34A 119.4 . .
C34 C35 C36 120.6(13) . .
C34 C35 H35A 119.7 . .
C36 C35 H35A 119.7 . .
C35 C36 C31 119.0(12) . .
C35 C36 C37 123.2(12) . .
C31 C36 C37 117.8(12) . .
N3 C37 C36 109.5(12) . .
N3 C37 H37A 109.8 . .
C36 C37 H37A 109.8 . .
N3 C37 H37B 109.8 . .
C36 C37 H37B 109.8 . .
H37A C37 H37B 108.2 . .
C39 N3 C38 110.5(13) . .
C39 N3 C37 113.0(12) . .
C38 N3 C37 112.0(12) . .
C39 N3 Sb3 111.3(9) . .
C38 N3 Sb3 105.9(9) . .
C37 N3 Sb3 103.7(8) . .
N3 C38 H38A 109.5 . .
N3 C38 H38B 109.5 . .
H38A C38 H38B 109.5 . .
N3 C38 H38C 109.5 . .
H38A C38 H38C 109.5 . .
H38B C38 H38C 109.5 . .
N3 C39 H39A 109.5 . .
N3 C39 H39B 109.5 . .
H39A C39 H39B 109.5 . .
N3 C39 H39C 109.5 . .
H39A C39 H39C 109.5 . .
H39B C39 H39C 109.5 . .
O9T Rb1 O2W 146.1(3) . .
O9T Rb1 O6T 132.6(3) . 1_655
O2W Rb1 O6T 73.3(3) . 1_655
O9T Rb1 O5W 88.4(4) . .
O2W Rb1 O5W 77.0(4) . .
O6T Rb1 O5W 75.3(4) 1_655 .
O9T Rb1 O3T 96.6(3) . 2_444
O2W Rb1 O3T 77.7(3) . 2_444
O6T Rb1 O3T 124.0(3) 1_655 2_444
O5W Rb1 O3T 141.1(4) . 2_444
O9T Rb1 O3W 69.2(3) . .
O2W Rb1 O3W 77.6(3) . .
O6T Rb1 O3W 142.9(3) 1_655 .
O5W Rb1 O3W 76.1(4) . .
O3T Rb1 O3W 69.9(3) 2_444 .
O9T Rb1 C15 67.0(3) . 2_454
O2W Rb1 C15 146.8(3) . 2_454
O6T Rb1 C15 80.9(3) 1_655 2_454
O5W Rb1 C15 116.6(4) . 2_454
O3T Rb1 C15 100.7(3) 2_444 2_454
O3W Rb1 C15 133.7(3) . 2_454
O9T Rb1 Rb3 108.98(19) . 3_475
O2W Rb1 Rb3 41.4(2) . 3_475
O6T Rb1 Rb3 89.41(19) 1_655 3_475
O5W Rb1 Rb3 43.6(3) . 3_475
O3T Rb1 Rb3 99.16(18) 2_444 3_475
O3W Rb1 Rb3 53.5(2) . 3_475
C15 Rb1 Rb3 160.1(2) 2_454 3_475
O9T Rb1 Rb2 61.63(19) . .
O2W Rb1 Rb2 91.8(2) . .
O6T Rb1 Rb2 108.48(18) 1_655 .
O5W Rb1 Rb2 33.7(4) . .
O3T Rb1 Rb2 119.42(18) 2_444 .
O3W Rb1 Rb2 49.6(2) . .
C15 Rb1 Rb2 116.4(2) 2_454 .
Rb3 Rb1 Rb2 50.41(5) 3_475 .
O9T Rb1 Rb3A 129.9(2) . 3_475
O2W Rb1 Rb3A 19.6(2) . 3_475
O6T Rb1 Rb3A 78.9(2) 1_655 3_475
O5W Rb1 Rb3A 59.6(4) . 3_475
O3T Rb1 Rb3A 89.04(19) 2_444 3_475
O3W Rb1 Rb3A 66.3(2) . 3_475
C15 Rb1 Rb3A 159.8(3) 2_454 3_475
Rb3 Rb1 Rb3A 21.96(8) 3_475 3_475
Rb2 Rb1 Rb3A 72.32(8) . 3_475
Rb2A Rb2 O4W 5.2(10) . .
Rb2A Rb2 O1W 142.1(10) . .
O4W Rb2 O1W 141.2(3) . .
Rb2A Rb2 O14 87.8(9) . .
O4W Rb2 O14 92.9(3) . .
O1W Rb2 O14 101.1(3) . .
Rb2A Rb2 O8W 29.9(11) . .
O4W Rb2 O8W 27.6(5) . .
O1W Rb2 O8W 158.0(5) . .
O14 Rb2 O8W 98.9(5) . .
Rb2A Rb2 O12 76.5(9) . 3_475
O4W Rb2 O12 75.1(3) . 3_475
O1W Rb2 O12 66.2(2) . 3_475
O14 Rb2 O12 113.7(3) . 3_475
O8W Rb2 O12 97.3(5) . 3_475
Rb2A Rb2 O5W 115.5(10) . .
O4W Rb2 O5W 111.0(4) . .
O1W Rb2 O5W 83.5(4) . .
O14 Rb2 O5W 135.4(4) . .
O8W Rb2 O5W 88.6(6) . .
O12 Rb2 O5W 108.6(4) 3_475 .
Rb2A Rb2 O1T 55.7(10) . 3_475
O4W Rb2 O1T 58.9(3) . 3_475
O1W Rb2 O1T 94.5(3) . 3_475
O14 Rb2 O1T 65.5(3) . 3_475
O8W Rb2 O1T 85.5(5) . 3_475
O12 Rb2 O1T 52.4(2) 3_475 3_475
O5W Rb2 O1T 159.0(4) . 3_475
Rb2A Rb2 O19 128.4(9) . .
O4W Rb2 O19 132.3(3) . .
O1W Rb2 O19 81.8(2) . .
O14 Rb2 O19 49.6(2) . .
O8W Rb2 O19 118.6(5) . .
O12 Rb2 O19 141.0(2) 3_475 .
O5W Rb2 O19 88.3(4) . .
O1T Rb2 O19 112.2(2) 3_475 .
Rb2A Rb2 O49 85.4(9) . .
O4W Rb2 O49 88.2(3) . .
O1W Rb2 O49 127.9(2) . .
O14 Rb2 O49 48.8(2) . .
O8W Rb2 O49 73.0(5) . .
O12 Rb2 O49 155.9(2) 3_475 .
O5W Rb2 O49 93.4(4) . .
O1T Rb2 O49 104.1(2) 3_475 .
O19 Rb2 O49 46.1(2) . .
Rb2A Rb2 O2T 72.8(9) . 3_475
O4W Rb2 O2T 68.1(3) . 3_475
O1W Rb2 O2T 86.8(2) . 3_475
O14 Rb2 O2T 156.1(3) . 3_475
O8W Rb2 O2T 71.2(5) . 3_475
O12 Rb2 O2T 48.9(2) 3_475 3_475
O5W Rb2 O2T 67.5(4) . 3_475
O1T Rb2 O2T 91.5(2) 3_475 3_475
O19 Rb2 O2T 154.2(2) . 3_475
O49 Rb2 O2T 139.4(2) . 3_475
Rb2A Rb2 O1T 127.9(10) . .
O4W Rb2 O1T 132.7(3) . .
O1W Rb2 O1T 52.4(2) . .
O14 Rb2 O1T 48.9(2) . .
O8W Rb2 O1T 147.6(5) . .
O12 Rb2 O1T 94.2(2) 3_475 .
O5W Rb2 O1T 116.0(4) . .
O1T Rb2 O1T 77.8(3) 3_475 .
O19 Rb2 O1T 47.2(2) . .
O49 Rb2 O1T 84.3(2) . .
O2T Rb2 O1T 136.0(2) 3_475 .
Rb2 Rb2A O4W 170.0(19) . .
Rb2 Rb2A O8W 133.6(17) . .
O4W Rb2A O8W 42.0(10) . .
Rb2 Rb2A O1T 103.1(12) . 3_475
O4W Rb2A O1T 83.0(13) . 3_475
O8W Rb2A O1T 123.0(14) . 3_475
Rb2 Rb2A O12 81.6(10) . 3_475
O4W Rb2A O12 95.4(12) . 3_475
O8W Rb2A O12 125.9(11) . 3_475
O1T Rb2A O12 57.3(5) 3_475 3_475
Rb2 Rb2A O4T 117.9(11) . .
O4W Rb2A O4T 70.8(11) . .
O8W Rb2A O4T 71.3(9) . .
O1T Rb2A O4T 78.4(6) 3_475 .
O12 Rb2A O4T 135.1(8) 3_475 .
Rb2 Rb2A O14 70.0(9) . .
O4W Rb2A O14 119.9(14) . .
O8W Rb2A O14 119.6(10) . .
O1T Rb2A O14 69.1(5) 3_475 .
O12 Rb2A O14 110.1(7) 3_475 .
O4T Rb2A O14 52.5(4) . .
Rb2 Rb2A O2T 88.0(11) . 3_475
O4W Rb2A O2T 82.7(10) . 3_475
O8W Rb2A O2T 85.6(9) . 3_475
O1T Rb2A O2T 104.2(6) 3_475 3_475
O12 Rb2A O2T 50.9(4) 3_475 3_475
O4T Rb2A O2T 153.0(10) . 3_475
O14 Rb2A O2T 154.0(9) . 3_475
Rb2 Rb2A O49 75.1(9) . .
O4W Rb2A O49 110.1(12) . .
O8W Rb2A O49 82.2(9) . .
O1T Rb2A O49 112.8(6) 3_475 .
O12 Rb2A O49 151.8(9) 3_475 .
O4T Rb2A O49 50.1(4) . .
O14 Rb2A O49 46.7(3) . .
O2T Rb2A O49 141.8(8) 3_475 .
Rb2 Rb2A O1W 26.3(7) . .
O4W Rb2A O1W 150.9(12) . .
O8W Rb2A O1W 150.8(12) . .
O1T Rb2A O1W 83.8(6) 3_475 .
O12 Rb2A O1W 55.7(4) 3_475 .
O4T Rb2A O1W 131.1(7) . .
O14 Rb2A O1W 78.7(6) . .
O2T Rb2A O1W 75.6(5) 3_475 .
O49 Rb2A O1W 98.9(7) . .
Rb2 Rb2A W1 92.4(11) . 3_475
O4W Rb2A W1 89.8(12) . 3_475
O8W Rb2A W1 131.3(12) . 3_475
O1T Rb2A W1 25.8(3) 3_475 3_475
O12 Rb2A W1 31.5(3) 3_475 3_475
O4T Rb2A W1 104.1(6) . 3_475
O14 Rb2A W1 86.5(5) . 3_475
O2T Rb2A W1 80.5(4) 3_475 3_475
O49 Rb2A W1 133.2(6) . 3_475
O1W Rb2A W1 67.8(4) . 3_475
Rb2 Rb2A W4 91.5(10) . .
O4W Rb2A W4 97.1(12) . .
O8W Rb2A W4 88.9(9) . .
O1T Rb2A W4 83.7(5) 3_475 .
O12 Rb2A W4 137.0(6) 3_475 .
O4T Rb2A W4 26.4(2) . .
O14 Rb2A W4 30.7(2) . .
O2T Rb2A W4 171.9(7) 3_475 .
O49 Rb2A W4 31.0(2) . .
O1W Rb2A W4 107.1(6) . .
W1 Rb2A W4 107.6(5) 3_475 .
Rb3A Rb3 O2T 118.7(3) . .
Rb3A Rb3 O2W 65.7(3) . 3_475
O2T Rb3 O2W 146.8(3) . 3_475
Rb3A Rb3 O9W 80.5(6) . 3_475
O2T Rb3 O9W 73.3(6) . 3_475
O2W Rb3 O9W 75.3(6) 3_475 3_475
Rb3A Rb3 O7W 12.7(3) . .
O2T Rb3 O7W 108.4(3) . .
O2W Rb3 O7W 78.4(3) 3_475 .
O9W Rb3 O7W 83.5(6) 3_475 .
Rb3A Rb3 O8W 137.1(5) . 3_475
O2T Rb3 O8W 81.9(5) . 3_475
O2W Rb3 O8W 118.3(5) 3_475 3_475
O9W Rb3 O8W 142.3(7) 3_475 3_475
O7W Rb3 O8W 132.1(5) . 3_475
Rb3A Rb3 O5W 128.3(4) . 3_475
O2T Rb3 O5W 78.4(4) . 3_475
O2W Rb3 O5W 75.4(4) 3_475 3_475
O9W Rb3 O5W 56.9(7) 3_475 3_475
O7W Rb3 O5W 136.7(5) . 3_475
O8W Rb3 O5W 90.8(6) 3_475 3_475
Rb3A Rb3 C25 81.3(3) . 2_354
O2T Rb3 C25 78.4(3) . 2_354
O2W Rb3 C25 132.8(3) 3_475 2_354
O9W Rb3 C25 133.0(6) 3_475 2_354
O7W Rb3 C25 70.9(4) . 2_354
O8W Rb3 C25 65.7(5) 3_475 2_354
O5W Rb3 C25 149.0(4) 3_475 2_354
Rb3A Rb3 C24 71.8(3) . 2_354
O2T Rb3 C24 101.5(3) . 2_354
O2W Rb3 C24 110.5(3) 3_475 2_354
O9W Rb3 C24 145.0(6) 3_475 2_354
O7W Rb3 C24 65.0(4) . 2_354
O8W Rb3 C24 67.1(5) 3_475 2_354
O5W Rb3 C24 157.5(4) 3_475 2_354
C25 Rb3 C24 23.2(3) 2_354 2_354
Rb3A Rb3 O3W 121.9(3) . 3_475
O2T Rb3 O3W 119.3(3) . 3_475
O2W Rb3 O3W 68.6(3) 3_475 3_475
O9W Rb3 O3W 119.9(6) 3_475 3_475
O7W Rb3 O3W 130.9(3) . 3_475
O8W Rb3 O3W 50.8(5) 3_475 3_475
O5W Rb3 O3W 68.2(4) 3_475 3_475
C25 Rb3 O3W 106.5(3) 2_354 3_475
C24 Rb3 O3W 93.2(3) 2_354 3_475
Rb3A Rb3 Rb2A 166.2(5) . 3_475
O2T Rb3 Rb2A 59.0(3) . 3_475
O2W Rb3 Rb2A 124.6(4) 3_475 3_475
O9W Rb3 Rb2A 110.2(7) 3_475 3_475
O7W Rb3 Rb2A 155.0(5) . 3_475
O8W Rb3 Rb2A 32.2(6) 3_475 3_475
O5W Rb3 Rb2A 65.5(6) 3_475 3_475
C25 Rb3 Rb2A 84.9(5) 2_354 3_475
C24 Rb3 Rb2A 94.9(5) 2_354 3_475
O3W Rb3 Rb2A 61.3(3) 3_475 3_475
Rb3A Rb3 Rb2 175.8(3) . 3_475
O2T Rb3 Rb2 58.5(2) . 3_475
O2W Rb3 Rb2 114.6(2) 3_475 3_475
O9W Rb3 Rb2 95.5(6) 3_475 3_475
O7W Rb3 Rb2 166.2(3) . 3_475
O8W Rb3 Rb2 46.9(4) 3_475 3_475
O5W Rb3 Rb2 49.1(4) 3_475 3_475
C25 Rb3 Rb2 100.7(3) 2_354 3_475
C24 Rb3 Rb2 111.4(3) 2_354 3_475
O3W Rb3 Rb2 61.28(19) 3_475 3_475
Rb2A Rb3 Rb2 16.6(4) 3_475 3_475
O7W Rb3A Rb3 141.2(10) . .
O7W Rb3A O2W 146.7(10) . 3_475
Rb3 Rb3A O2W 72.0(3) . 3_475
O7W Rb3A O7T 79.9(9) . 4_586
Rb3 Rb3A O7T 122.2(4) . 4_586
O2W Rb3A O7T 78.0(3) 3_475 4_586
O7W Rb3A O5T 66.9(9) . 3_375
Rb3 Rb3A O5T 133.5(4) . 3_375
O2W Rb3A O5T 90.0(3) 3_475 3_375
O7T Rb3A O5T 93.7(3) 4_586 3_375
O7W Rb3A O9W 119.8(11) . 3_475
Rb3 Rb3A O9W 61.0(5) . 3_475
O2W Rb3A O9W 71.3(6) 3_475 3_475
O7T Rb3A O9W 146.1(6) 4_586 3_475
O5T Rb3A O9W 72.7(6) 3_375 3_475
O7W Rb3A C24 83.5(10) . 2_354
Rb3 Rb3A C24 73.3(3) . 2_354
O2W Rb3A C24 114.5(4) 3_475 2_354
O7T Rb3A C24 76.1(3) 4_586 2_354
O5T Rb3A C24 150.1(4) 3_375 2_354
O9W Rb3A C24 129.8(6) 3_475 2_354
O7W Rb3A C23 65.9(9) . 2_354
Rb3 Rb3A C23 95.8(4) . 2_354
O2W Rb3A C23 121.6(4) 3_475 2_354
O7T Rb3A C23 60.8(3) 4_586 2_354
O5T Rb3A C23 129.3(4) 3_375 2_354
O9W Rb3A C23 150.3(6) 3_475 2_354
C24 Rb3A C23 22.5(3) 2_354 2_354
O7W Rb3A C25 82.4(9) . 2_354
Rb3 Rb3A C25 64.5(3) . 2_354
O2W Rb3A C25 125.0(4) 3_475 2_354
O7T Rb3A C25 97.7(4) 4_586 2_354
O5T Rb3A C25 144.7(4) 3_375 2_354
O9W Rb3A C25 111.4(6) 3_475 2_354
C24 Rb3A C25 22.1(3) 2_354 2_354
C23 Rb3A C25 39.0(3) 2_354 2_354
O7W Rb3A W7 95.4(9) . 4_586
Rb3 Rb3A W7 104.3(3) . 4_586
O2W Rb3A W7 68.3(2) 3_475 4_586
O7T Rb3A W7 17.88(19) 4_586 4_586
O5T Rb3A W7 108.1(3) 3_375 4_586
O9W Rb3A W7 139.6(5) 3_475 4_586
C24 Rb3A W7 69.0(3) 2_354 4_586
C23 Rb3A W7 59.8(3) 2_354 4_586
C25 Rb3A W7 91.1(3) 2_354 4_586
O7W Rb3A W5 85.8(9) . 3_375
Rb3 Rb3A W5 119.3(3) . 3_375
O2W Rb3A W5 72.0(3) 3_475 3_375
O7T Rb3A W5 95.4(2) 4_586 3_375
O5T Rb3A W5 18.95(19) 3_375 3_375
O9W Rb3A W5 62.0(5) 3_475 3_375
C24 Rb3A W5 167.3(3) 2_354 3_375
C23 Rb3A W5 144.8(3) 2_354 3_375
C25 Rb3A W5 160.4(3) 2_354 3_375
W7 Rb3A W5 105.49(14) 4_586 3_375
O7W Rb3A Rb1 166.3(9) . 3_475
Rb3 Rb3A Rb1 52.32(19) . 3_475
O2W Rb3A Rb1 19.9(2) 3_475 3_475
O7T Rb3A Rb1 92.7(2) 4_586 3_475
O5T Rb3A Rb1 102.4(3) 3_375 3_475
O9W Rb3A Rb1 61.7(5) 3_475 3_475
C24 Rb3A Rb1 106.0(3) 2_354 3_475
C23 Rb3A Rb1 120.4(3) 2_354 3_475
C25 Rb3A Rb1 110.2(3) 2_354 3_475
W7 Rb3A Rb1 79.41(12) 4_586 3_475
W5 Rb3A Rb1 83.51(12) 3_375 3_475
Rb2 O1W Rb2A 11.5(3) . .
Rb3A O2W Rb1 140.5(4) 3_475 .
Rb3A O2W Rb3 42.2(2) 3_475 3_475
Rb1 O2W Rb3 98.5(3) . 3_475
Rb1 O3W Rb3 83.3(3) . 3_475
Rb2A O4W O8W 101.2(15) . .
Rb2A O4W Rb2 4.8(9) . .
O8W O4W Rb2 99.4(11) . .
Rb1 O5W Rb3 93.3(5) . 3_475
Rb1 O5W Rb2 114.3(6) . .
Rb3 O5W Rb2 83.9(5) 3_475 .
Rb3A O7W Rb3 26.0(7) . .
O4W O8W Rb2A 36.8(10) . .
O4W O8W Rb3 112.3(13) . 3_475
Rb2A O8W Rb3 97.3(10) . 3_475
O4W O8W Rb2 52.9(9) . .
Rb2A O8W Rb2 16.4(8) . .
Rb3 O8W Rb2 86.5(6) 3_475 .
Rb3 O9W Rb3A 38.5(4) 3_475 3_475

loop_
_geom_bond_atom_site_label_1
_geom_bond_atom_site_label_2
_geom_bond_distance
_geom_bond_site_symmetry_2
W1 O1T 1.718(10) .
W1 O19 1.863(9) .
W1 O13 1.878(9) .
W1 O12 1.927(9) .
W1 O14 1.935(9) .
W1 O1A1 2.361(8) .
W1 Rb2A 3.68(2) 3_475
W1 Rb2 3.834(3) .
W1 Rb2 3.912(3) 3_475
W2 O2T 1.724(10) .
W2 O25 1.857(9) .
W2 O12 1.902(9) .
W2 O26 1.928(9) .
W2 O23 1.938(8) .
W2 O2A1 2.351(8) .
W2 Rb2A 4.083(18) 3_475
W2 Rb2 4.120(2) 3_475
W3 O3T 1.710(9) .
W3 O23 1.883(8) .
W3 O37 1.884(9) .
W3 O38 1.921(8) .
W3 O13 1.923(9) .
W3 O3A1 2.346(8) .
W4 O4T 1.708(10) .
W4 O4S1 1.869(9) .
W4 O45 1.890(9) .
W4 O14 1.930(9) .
W4 O49 1.964(9) .
W4 O1A1 2.381(8) .
W4 Rb2A 3.774(18) .
W4 Rb2 3.983(3) .
W5 O5T 1.733(9) .
W5 O5S1 1.805(9) .
W5 O56 1.913(9) .
W5 O45 1.958(9) .
W5 O25 2.020(9) .
W5 O2A1 2.299(8) .
W5 Rb3A 4.255(8) 3_375
W6 O6T 1.722(9) .
W6 O67 1.870(8) .
W6 O6S2 1.886(8) .
W6 O26 1.930(8) .
W6 O56 1.966(8) .
W6 O2A1 2.365(8) .
W7 O7T 1.726(9) .
W7 O7S2 1.821(9) .
W7 O78 1.914(9) .
W7 O67 1.951(8) .
W7 O37 1.991(8) .
W7 O3A1 2.363(8) .
W7 Rb3A 4.244(8) 4_585
W8 O8T 1.705(9) .
W8 O8S3 1.886(8) .
W8 O89 1.901(9) .
W8 O78 1.946(9) .
W8 O38 1.958(8) .
W8 O3A1 2.337(8) .
W9 O9T 1.713(9) .
W9 O9S3 1.822(8) .
W9 O49 1.929(8) .
W9 O89 1.928(9) .
W9 O19 2.014(8) .
W9 O1A1 2.304(8) .
As1 O3A1 1.773(8) .
As1 O1A1 1.774(8) .
As1 O2A1 1.785(8) .
Sb1 O4S1 1.957(9) .
Sb1 C11 2.126(13) .
Sb1 O5S1 2.141(9) .
Sb1 N1 2.360(11) .
Sb2 O6S2 1.967(8) .
Sb2 O7S2 2.103(9) .
Sb2 C21 2.120(13) .
Sb2 N2 2.390(11) .
Sb3 O8S3 1.963(8) .
Sb3 O9S3 2.127(8) .
Sb3 C31 2.131(13) .
Sb3 N3 2.366(12) .
O1T Rb2A 2.69(2) 3_475
O1T Rb2 3.174(10) 3_475
O1T Rb2 3.605(10) .
O2T Rb3 2.903(10) .
O2T Rb2A 3.43(2) 3_475
O2T Rb2 3.589(10) 3_475
O3T Rb1 3.008(9) 2_454
O4T Rb2A 3.07(2) .
O5T Rb3A 2.979(13) 3_375
O6T Rb1 2.903(9) 1_455
O7T Rb3A 2.907(11) 4_585
O9T Rb1 2.819(9) .
O12 Rb2A 3.07(2) 3_475
O12 Rb2 3.123(9) 3_475
O14 Rb2 2.926(10) .
O14 Rb2A 3.11(2) .
O19 Rb2 3.326(9) .
O49 Rb2 3.403(9) .
O49 Rb2A 3.51(2) .
C11 C16 1.410(17) .
C11 C12 1.413(18) .
C12 C13 1.374(18) .
C12 H12A 0.9500 .
C13 C14 1.384(19) .
C13 H13A 0.9500 .
C14 C15 1.400(19) .
C14 H14A 0.9500 .
C15 C16 1.371(18) .
C15 Rb1 3.545(13) 2_444
C15 H15A 0.9500 .
C16 C17 1.485(18) .
C17 N1 1.488(16) .
C17 H17A 0.9900 .
C17 H17B 0.9900 .
N1 C18 1.464(17) .
N1 C19 1.480(16) .
C18 H18A 0.9800 .
C18 H18B 0.9800 .
C18 H18C 0.9800 .
C19 H19A 0.9800 .
C19 H19B 0.9800 .
C19 H19C 0.9800 .
C21 C22 1.402(18) .
C21 C26 1.420(18) .
C22 C23 1.405(19) .
C22 H22A 0.9500 .
C23 C24 1.37(2) .
C23 Rb3A 3.532(16) 2_344
C23 H23A 0.9500 .
C24 C25 1.37(2) .
C24 Rb3A 3.441(16) 2_344
C24 Rb3 3.470(14) 2_344
C24 H24A 0.9500 .
C25 C26 1.382(19) .
C25 Rb3 3.326(14) 2_344
C25 Rb3A 3.643(16) 2_344
C25 H25A 0.9500 .
C26 C27 1.528(18) .
C27 N2 1.478(17) .
C27 H27A 0.9900 .
C27 H27B 0.9900 .
N2 C29 1.479(17) .
N2 C28 1.485(17) .
C28 H28A 0.9800 .
C28 H28B 0.9800 .
C28 H28C 0.9800 .
C29 H29A 0.9800 .
C29 H29B 0.9800 .
C29 H29C 0.9800 .
C31 C32 1.364(19) .
C31 C36 1.399(18) .
C32 C33 1.41(2) .
C32 H32A 0.9500 .
C33 C34 1.37(2) .
C33 H33A 0.9500 .
C34 C35 1.36(2) .
C34 H34A 0.9500 .
C35 C36 1.386(19) .
C35 H35A 0.9500 .
C36 C37 1.477(19) .
C37 N3 1.474(18) .
C37 H37A 0.9900 .
C37 H37B 0.9900 .
N3 C39 1.47(2) .
N3 C38 1.46(2) .
C38 H38A 0.9800 .
C38 H38B 0.9800 .
C38 H38C 0.9800 .
C39 H39A 0.9800 .
C39 H39B 0.9800 .
C39 H39C 0.9800 .
Rb1 O2W 2.853(10) .
Rb1 O6T 2.903(9) 1_655
Rb1 O5W 2.998(18) .
Rb1 O3T 3.008(9) 2_444
Rb1 O3W 3.023(11) .
Rb1 C15 3.545(13) 2_454
Rb1 Rb3 4.380(3) 3_475
Rb1 Rb2 5.150(3) .
Rb1 Rb3A 5.328(8) 3_475
Rb2 Rb2A 1.18(3) .
Rb2 O4W 2.435(12) .
Rb2 O1W 2.608(8) .
Rb2 O8W 3.01(2) .
Rb2 O12 3.123(9) 3_475
Rb2 O5W 3.132(18) .
Rb2 O1T 3.174(10) 3_475
Rb2 O2T 3.589(10) 3_475
Rb2A O4W 1.27(3) .
Rb2A O8W 2.08(3) .
Rb2A O1T 2.69(2) 3_475
Rb2A O12 3.07(2) 3_475
Rb2A O2T 3.43(2) 3_475
Rb2A O1W 3.61(3) .
Rb2A W1 3.68(2) 3_475
Rb3 Rb3A 2.070(8) .
Rb3 O2W 2.929(10) 3_475
Rb3 O9W 2.91(3) 3_475
Rb3 O7W 2.954(15) .
Rb3 O8W 3.00(2) 3_475
Rb3 O5W 3.028(18) 3_475
Rb3 C25 3.326(14) 2_354
Rb3 C24 3.470(14) 2_354
Rb3 O3W 3.544(12) 3_475
Rb3 Rb2A 3.858(19) 3_475
Rb3 Rb2 4.118(4) 3_475
Rb3A O7W 1.040(14) .
Rb3A O2W 2.807(12) 3_475
Rb3A O7T 2.907(11) 4_586
Rb3A O5T 2.979(13) 3_375
Rb3A O9W 3.28(3) 3_475
Rb3A C24 3.441(16) 2_354
Rb3A C23 3.532(16) 2_354
Rb3A C25 3.643(16) 2_354
Rb3A W7 4.245(8) 4_586
Rb3A W5 4.255(8) 3_375
Rb3A Rb1 5.328(8) 3_475
O2W Rb3A 2.807(12) 3_475
O2W Rb3 2.929(10) 3_475
O3W Rb3 3.544(12) 3_475
O4W O8W 1.42(2) .
O5W Rb3 3.028(18) 3_475
O8W Rb3 3.00(2) 3_475
O9W Rb3 2.91(3) 3_475
O9W Rb3A 3.28(3) 3_475
